data_1562426
loop_
_publ_author_name
'Wedal, Justin C.'
'Barlow, Jeffrey M.'
'Ziller, Joseph W.'
'Yang, Jenny Y.'
'Evans, William J.'

_publ_section_title
;
 Electrochemical Studies of Tris(cyclopentadienyl) Thorium and Uranium
 Complexes in the +2, +3, and +4 Oxidation States
;
_journal_name_full 'Chemical Science'
_journal_paper_doi 10.1039/D1SC01906F
_journal_year 2021
_chemical_formula_sum 'C23 H45 K O6 Si2'
_chemical_formula_weight 512.87
_space_group_crystal_system monoclinic
_space_group_IT_number 14
_space_group_name_Hall '-P 2ybc'
_space_group_name_H-M_alt 'P 1 21/c 1'
_atom_sites_solution_hydrogens geom
_atom_sites_solution_primary direct
_atom_sites_solution_secondary difmap
_audit_creation_method SHELXL-2014/7
_audit_update_record
;
2021-03-07 deposited with the CCDC.	2021-05-07 downloaded from the CCDC.
;
_cell_angle_alpha 90
_cell_angle_beta 90.149(3)
_cell_angle_gamma 90
_cell_formula_units_Z 8
_cell_length_a 18.737(4)
_cell_length_b 18.571(4)
_cell_length_c 16.803(3)
_cell_measurement_reflns_used 9980
_cell_measurement_temperature 88(2)
_cell_measurement_theta_max 27.44
_cell_measurement_theta_min 2.42
_cell_volume 5847(2)
_computing_cell_refinement 'Bruker SAINT 8.34a, 2013'
_computing_data_collection 'Bruker APEX2 2014.11-0, 2014'
_computing_data_reduction 'Bruker SAINT 8.34a, 2013'
_computing_molecular_graphics 'Bruker SHELXTL'
_computing_publication_material 'Bruker SHELXTL'
_computing_structure_refinement 'SHELXL-2014/7 (Sheldrick, 2014)'
_computing_structure_solution 'Bruker SHELXTL 2014/4'
_diffrn_ambient_temperature 88(2)
_diffrn_measured_fraction_theta_full 1.000
_diffrn_measured_fraction_theta_max 0.950
_diffrn_measurement_device_type 'Bruker SMART APEX II CCD'
_diffrn_measurement_method '\f and \w scans'
_diffrn_radiation_type MoK\a
_diffrn_radiation_wavelength 0.71073
_diffrn_reflns_av_R_equivalents 0.0719
_diffrn_reflns_av_unetI/netI 0.0863
_diffrn_reflns_Laue_measured_fraction_full 1.000
_diffrn_reflns_Laue_measured_fraction_max 0.950
_diffrn_reflns_limit_h_max 25
_diffrn_reflns_limit_h_min -25
_diffrn_reflns_limit_k_max 25
_diffrn_reflns_limit_k_min -24
_diffrn_reflns_limit_l_max 23
_diffrn_reflns_limit_l_min -22
_diffrn_reflns_number 51430
_diffrn_reflns_point_group_measured_fraction_full 1.000
_diffrn_reflns_point_group_measured_fraction_max 0.950
_diffrn_reflns_theta_full 25.500
_diffrn_reflns_theta_max 29.206
_diffrn_reflns_theta_min 1.212
_diffrn_source 'fine-focus sealed tube'
_exptl_absorpt_coefficient_mu 0.295
_exptl_absorpt_correction_T_max 0.8016
_exptl_absorpt_correction_T_min 0.7190
_exptl_absorpt_correction_type multi-scan
_exptl_absorpt_process_details 'Bruker SADABS 2014/5'
_exptl_crystal_colour blue
_exptl_crystal_density_diffrn 1.165
_exptl_crystal_density_meas ?
_exptl_crystal_density_method not_measured
_exptl_crystal_description irregular
_exptl_crystal_F_000 2224
_exptl_crystal_size_max 0.191
_exptl_crystal_size_mid 0.144
_exptl_crystal_size_min 0.129
_refine_diff_density_max 0.442
_refine_diff_density_min -0.493
_refine_diff_density_rms 0.074
_refine_ls_extinction_method none
_refine_ls_goodness_of_fit_ref 1.010
_refine_ls_hydrogen_treatment constr
_refine_ls_matrix_type full
_refine_ls_number_parameters 608
_refine_ls_number_reflns 14783
_refine_ls_number_restraints 0
_refine_ls_restrained_S_all 1.010
_refine_ls_R_factor_all 0.0964
_refine_ls_R_factor_gt 0.0500
_refine_ls_shift/su_max 0.001
_refine_ls_shift/su_mean 0.000
_refine_ls_structure_factor_coef Fsqd
_refine_ls_weighting_details 'w=1/[\s^2^(Fo^2^)+(0.0367P)^2^+1.4417P] where P=(Fo^2^+2Fc^2^)/3'
_refine_ls_weighting_scheme calc
_refine_ls_wR_factor_gt 0.0872
_refine_ls_wR_factor_ref 0.0996
_reflns_Friedel_coverage 0.000
_reflns_number_gt 10223
_reflns_number_total 14783
_reflns_threshold_expression 'I > 2\s(I)'
_cod_data_source_file d1sc01906f2.cif
_cod_data_source_block rrl39
_cod_depositor_comments
;
The following automatic conversions were performed:

data item '_exptl_crystal_density_meas' value 'not_measured' was
changed to '?' -- the value is perceived as not measured.

Automatic conversion script
Id: cif_fix_values 7556 2019-12-06 15:28:31Z antanas 
;
_cod_original_sg_symbol_H-M 'P 21/c'
_cod_database_code 1562426
_shelx_shelxl_version_number 2014/7
_shelx_space_group_comment
; 
The symmetry employed for this shelxl refinement is uniquely defined 
by the following loop, which should always be used as a source of 
symmetry information in preference to the above space-group names. 
They are only intended as comments. 
;
_shelx_estimated_absorpt_t_min 0.946
_shelx_estimated_absorpt_t_max 0.963
_exptl_absorpt_special_details
; 
Reflections not merged 
51435 Corrected reflections written to file rrl39s.hkl 
Estimated minimum and maximum transmission:  0.7190  0.8016 
The ratio (0.8970) of these values is more reliable than their absolute values 
Additional spherical absorption correction applied with mu*r =  0.1500 
Lambda/2 correction factor = 0.00150 
;

loop_
_space_group_symop_operation_xyz
'x, y, z'
'-x, y+1/2, -z+1/2'
'-x, -y, -z'
'x, -y-1/2, z-1/2'

loop_
_atom_site_label
_atom_site_type_symbol
_atom_site_fract_x
_atom_site_fract_y
_atom_site_fract_z
_atom_site_U_iso_or_equiv
_atom_site_adp_type
_atom_site_occupancy
_atom_site_site_symmetry_order
_atom_site_calc_flag
_atom_site_refinement_flags_posn
_atom_site_refinement_flags_adp
_atom_site_refinement_flags_occupancy
_atom_site_disorder_assembly
_atom_site_disorder_group
K1 K 0.85373(3) -0.12283(3) 0.94771(4) 0.01868(13) Uani 1 1 d . . . . .
Si1 Si 0.94563(4) -0.35097(4) 0.96624(5) 0.02295(18) Uani 1 1 d . . . . .
Si2 Si 0.70912(4) -0.21098(4) 0.79686(5) 0.02007(17) Uani 1 1 d . . . . .
O1 O 0.84197(10) 0.02294(9) 0.87017(11) 0.0224(4) Uani 1 1 d . . . . .
O2 O 0.92546(10) -0.08493(9) 0.80386(11) 0.0230(4) Uani 1 1 d . . . . .
O3 O 1.00269(10) -0.12240(10) 0.94314(11) 0.0231(4) Uani 1 1 d . . . . .
O4 O 0.94402(11) -0.09828(9) 1.09516(11) 0.0247(5) Uani 1 1 d . . . . .
O5 O 0.79559(11) -0.08626(10) 1.10154(11) 0.0261(5) Uani 1 1 d . . . . .
O6 O 0.73024(10) -0.03355(9) 0.96212(11) 0.0246(4) Uani 1 1 d . . . . .
C1 C 0.86406(15) -0.29851(12) 0.94469(17) 0.0210(6) Uani 1 1 d . . . . .
C2 C 0.83626(15) -0.27808(12) 0.86932(16) 0.0192(6) Uani 1 1 d . . . . .
H2 H 0.8608 -0.2839 0.8203 0.023 Uiso 1 1 calc R U . . .
C3 C 0.76704(15) -0.24788(13) 0.87673(16) 0.0191(6) Uani 1 1 d . . . . .
C4 C 0.75238(14) -0.24974(13) 0.95986(16) 0.0198(6) Uani 1 1 d . . . . .
H4 H 0.7097 -0.2331 0.9841 0.024 Uiso 1 1 calc R U . . .
C5 C 0.81035(14) -0.27969(13) 1.00018(17) 0.0184(6) Uani 1 1 d . . . . .
H5 H 0.8134 -0.2864 1.0561 0.022 Uiso 1 1 calc R U . . .
C6 C 0.95787(18) -0.36261(15) 1.07656(17) 0.0327(8) Uani 1 1 d . . . . .
H6A H 0.9613 -0.3152 1.1019 0.049 Uiso 1 1 calc R U . . .
H6B H 1.0017 -0.3898 1.0868 0.049 Uiso 1 1 calc R U . . .
H6C H 0.9170 -0.3889 1.0984 0.049 Uiso 1 1 calc R U . . .
C7 C 0.94230(17) -0.44308(14) 0.91955(18) 0.0304(7) Uani 1 1 d . . . . .
H7A H 0.9050 -0.4718 0.9453 0.046 Uiso 1 1 calc R U . . .
H7B H 0.9886 -0.4669 0.9264 0.046 Uiso 1 1 calc R U . . .
H7C H 0.9316 -0.4385 0.8627 0.046 Uiso 1 1 calc R U . . .
C8 C 1.02800(17) -0.30833(17) 0.9252(2) 0.0418(9) Uani 1 1 d . . . . .
H8A H 1.0241 -0.3051 0.8671 0.063 Uiso 1 1 calc R U . . .
H8B H 1.0697 -0.3376 0.9393 0.063 Uiso 1 1 calc R U . . .
H8C H 1.0335 -0.2599 0.9475 0.063 Uiso 1 1 calc R U . . .
C9 C 0.61568(17) -0.2051(2) 0.8337(2) 0.0479(10) Uani 1 1 d . . . . .
H9A H 0.6028 -0.2503 0.8601 0.072 Uiso 1 1 calc R U . . .
H9B H 0.5833 -0.1966 0.7887 0.072 Uiso 1 1 calc R U . . .
H9C H 0.6118 -0.1652 0.8717 0.072 Uiso 1 1 calc R U . . .
C10 C 0.73692(18) -0.11889(15) 0.7636(2) 0.0413(9) Uani 1 1 d . . . . .
H10A H 0.7329 -0.0851 0.8082 0.062 Uiso 1 1 calc R U . . .
H10B H 0.7059 -0.1030 0.7199 0.062 Uiso 1 1 calc R U . . .
H10C H 0.7865 -0.1203 0.7452 0.062 Uiso 1 1 calc R U . . .
C11 C 0.71036(18) -0.26799(15) 0.70518(18) 0.0382(8) Uani 1 1 d . . . . .
H11A H 0.7597 -0.2741 0.6872 0.057 Uiso 1 1 calc R U . . .
H11B H 0.6823 -0.2445 0.6632 0.057 Uiso 1 1 calc R U . . .
H11C H 0.6897 -0.3152 0.7171 0.057 Uiso 1 1 calc R U . . .
C12 C 0.86597(16) 0.02666(14) 0.78988(17) 0.0261(6) Uani 1 1 d . . . . .
H12A H 0.8712 0.0776 0.7735 0.031 Uiso 1 1 calc R U . . .
H12B H 0.8308 0.0034 0.7542 0.031 Uiso 1 1 calc R U . . .
C13 C 0.93598(15) -0.01093(13) 0.78405(18) 0.0265(7) Uani 1 1 d . . . . .
H13A H 0.9550 -0.0067 0.7293 0.032 Uiso 1 1 calc R U . . .
H13B H 0.9708 0.0112 0.8212 0.032 Uiso 1 1 calc R U . . .
C14 C 0.99002(15) -0.12586(15) 0.80246(18) 0.0275(7) Uani 1 1 d . . . . .
H14A H 1.0151 -0.1165 0.7517 0.033 Uiso 1 1 calc R U . . .
H14B H 0.9780 -0.1777 0.8043 0.033 Uiso 1 1 calc R U . . .
C15 C 1.03996(16) -0.10827(15) 0.87123(18) 0.0269(7) Uani 1 1 d . . . . .
H15A H 1.0834 -0.1384 0.8682 0.032 Uiso 1 1 calc R U . . .
H15B H 1.0544 -0.0570 0.8690 0.032 Uiso 1 1 calc R U . . .
C16 C 1.04589(16) -0.10934(15) 1.01203(18) 0.0269(7) Uani 1 1 d . . . . .
H16A H 1.0543 -0.0570 1.0185 0.032 Uiso 1 1 calc R U . . .
H16B H 1.0927 -0.1335 1.0063 0.032 Uiso 1 1 calc R U . . .
C17 C 1.00716(17) -0.13847(15) 1.08305(18) 0.0283(7) Uani 1 1 d . . . . .
H17A H 0.9951 -0.1898 1.0743 0.034 Uiso 1 1 calc R U . . .
H17B H 1.0381 -0.1352 1.1308 0.034 Uiso 1 1 calc R U . . .
C18 C 0.90380(18) -0.12643(16) 1.16033(18) 0.0322(8) Uani 1 1 d . . . . .
H18A H 0.9332 -0.1260 1.2094 0.039 Uiso 1 1 calc R U . . .
H18B H 0.8897 -0.1768 1.1491 0.039 Uiso 1 1 calc R U . . .
C19 C 0.83896(17) -0.08096(15) 1.17157(17) 0.0305(7) Uani 1 1 d . . . . .
H19A H 0.8118 -0.0978 1.2185 0.037 Uiso 1 1 calc R U . . .
H19B H 0.8530 -0.0302 1.1806 0.037 Uiso 1 1 calc R U . . .
C20 C 0.73034(17) -0.04751(15) 1.10704(18) 0.0309(8) Uani 1 1 d . . . . .
H20A H 0.7402 0.0039 1.1180 0.037 Uiso 1 1 calc R U . . .
H20B H 0.7012 -0.0669 1.1512 0.037 Uiso 1 1 calc R U . . .
C21 C 0.69037(16) -0.05485(15) 1.02961(18) 0.0301(7) Uani 1 1 d . . . . .
H21A H 0.6757 -0.1057 1.0229 0.036 Uiso 1 1 calc R U . . .
H21B H 0.6465 -0.0253 1.0323 0.036 Uiso 1 1 calc R U . . .
C22 C 0.74939(16) 0.04144(14) 0.96211(18) 0.0261(7) Uani 1 1 d . . . . .
H22A H 0.7870 0.0506 1.0023 0.031 Uiso 1 1 calc R U . . .
H22B H 0.7073 0.0713 0.9755 0.031 Uiso 1 1 calc R U . . .
C23 C 0.77586(16) 0.06027(14) 0.88142(18) 0.0264(7) Uani 1 1 d . . . . .
H23A H 0.7408 0.0454 0.8404 0.032 Uiso 1 1 calc R U . . .
H23B H 0.7833 0.1129 0.8771 0.032 Uiso 1 1 calc R U . . .
K2 K 0.64524(3) 0.37678(3) 0.94891(3) 0.01965(13) Uani 1 1 d . . . . .
Si3 Si 0.78965(4) 0.30589(4) 0.78677(5) 0.02148(17) Uani 1 1 d . . . . .
Si4 Si 0.55329(5) 0.14999(4) 0.92828(5) 0.02305(18) Uani 1 1 d . . . . .
O7 O 0.49857(12) 0.38459(10) 0.91192(13) 0.0333(5) Uani 1 1 d . . . . .
O8 O 0.59782(10) 0.43538(10) 0.79996(12) 0.0269(5) Uani 1 1 d . . . . .
O9 O 0.67498(10) 0.52724(9) 0.90239(11) 0.0240(4) Uani 1 1 d . . . . .
O10 O 0.76375(12) 0.45898(12) 1.01354(13) 0.0407(6) Uani 1 1 d . . . . .
O11 O 0.67989(15) 0.37544(15) 1.11174(14) 0.0625(8) Uani 1 1 d . . . . .
O12 O 0.53471(13) 0.38905(11) 1.07549(13) 0.0397(6) Uani 1 1 d . . . . .
C24 C 0.73090(15) 0.26383(13) 0.85980(16) 0.0195(6) Uani 1 1 d . . . . .
C25 C 0.66141(15) 0.23611(12) 0.84663(16) 0.0206(6) Uani 1 1 d . . . . .
H25 H 0.6365 0.2384 0.7974 0.025 Uiso 1 1 calc R U . . .
C26 C 0.63422(15) 0.20463(13) 0.91680(16) 0.0202(6) Uani 1 1 d . . . . .
C27 C 0.68898(16) 0.21453(13) 0.97564(17) 0.0230(7) Uani 1 1 d . . . . .
H27 H 0.6862 0.1996 1.0296 0.028 Uiso 1 1 calc R U . . .
C28 C 0.74692(15) 0.24953(14) 0.94109(17) 0.0216(6) Uani 1 1 d . . . . .
H28 H 0.7901 0.2618 0.9675 0.026 Uiso 1 1 calc R U . . .
C29 C 0.87107(17) 0.24906(16) 0.7730(2) 0.0421(9) Uani 1 1 d . . . . .
H29A H 0.8980 0.2471 0.8230 0.063 Uiso 1 1 calc R U . . .
H29B H 0.9011 0.2701 0.7313 0.063 Uiso 1 1 calc R U . . .
H29C H 0.8568 0.2003 0.7574 0.063 Uiso 1 1 calc R U . . .
C30 C 0.82171(18) 0.39654(15) 0.8200(2) 0.0382(8) Uani 1 1 d . . . . .
H30A H 0.7808 0.4288 0.8266 0.057 Uiso 1 1 calc R U . . .
H30B H 0.8542 0.4164 0.7800 0.057 Uiso 1 1 calc R U . . .
H30C H 0.8470 0.3918 0.8709 0.057 Uiso 1 1 calc R U . . .
C31 C 0.74154(18) 0.31749(18) 0.68925(19) 0.0423(9) Uani 1 1 d . . . . .
H31A H 0.7235 0.2707 0.6711 0.063 Uiso 1 1 calc R U . . .
H31B H 0.7746 0.3369 0.6495 0.063 Uiso 1 1 calc R U . . .
H31C H 0.7015 0.3508 0.6962 0.063 Uiso 1 1 calc R U . . .
C32 C 0.47282(16) 0.19307(17) 0.8817(2) 0.0389(8) Uani 1 1 d . . . . .
H32A H 0.4646 0.2403 0.9061 0.058 Uiso 1 1 calc R U . . .
H32B H 0.4310 0.1624 0.8902 0.058 Uiso 1 1 calc R U . . .
H32C H 0.4808 0.1990 0.8244 0.058 Uiso 1 1 calc R U . . .
C33 C 0.53759(18) 0.13226(15) 1.03677(18) 0.0349(8) Uani 1 1 d . . . . .
H33A H 0.4945 0.1029 1.0430 0.052 Uiso 1 1 calc R U . . .
H33B H 0.5314 0.1781 1.0648 0.052 Uiso 1 1 calc R U . . .
H33C H 0.5786 0.1065 1.0591 0.052 Uiso 1 1 calc R U . . .
C34 C 0.55997(17) 0.05863(14) 0.87930(17) 0.0284(7) Uani 1 1 d . . . . .
H34A H 0.5641 0.0647 0.8216 0.043 Uiso 1 1 calc R U . . .
H34B H 0.5171 0.0305 0.8913 0.043 Uiso 1 1 calc R U . . .
H34C H 0.6021 0.0333 0.8996 0.043 Uiso 1 1 calc R U . . .
C35 C 0.47450(17) 0.40840(17) 0.8364(2) 0.0375(8) Uani 1 1 d . . . . .
H35A H 0.4605 0.4598 0.8391 0.045 Uiso 1 1 calc R U . . .
H35B H 0.4323 0.3801 0.8195 0.045 Uiso 1 1 calc R U . . .
C36 C 0.53385(17) 0.39881(16) 0.7776(2) 0.0345(8) Uani 1 1 d . . . . .
H36A H 0.5442 0.3468 0.7721 0.041 Uiso 1 1 calc R U . . .
H36B H 0.5179 0.4169 0.7251 0.041 Uiso 1 1 calc R U . . .
C37 C 0.59201(16) 0.51188(14) 0.79631(19) 0.0288(7) Uani 1 1 d . . . . .
H37A H 0.5535 0.5286 0.8321 0.035 Uiso 1 1 calc R U . . .
H37B H 0.5802 0.5271 0.7414 0.035 Uiso 1 1 calc R U . . .
C38 C 0.66163(16) 0.54398(14) 0.82132(17) 0.0282(7) Uani 1 1 d . . . . .
H38A H 0.7005 0.5246 0.7878 0.034 Uiso 1 1 calc R U . . .
H38B H 0.6602 0.5969 0.8142 0.034 Uiso 1 1 calc R U . . .
C39 C 0.74141(16) 0.55834(15) 0.92911(19) 0.0315(8) Uani 1 1 d . . . . .
H39A H 0.7386 0.6115 0.9265 0.038 Uiso 1 1 calc R U . . .
H39B H 0.7809 0.5423 0.8943 0.038 Uiso 1 1 calc R U . . .
C40 C 0.75521(17) 0.53506(17) 1.01233(19) 0.0387(8) Uani 1 1 d . . . . .
H40A H 0.7990 0.5586 1.0328 0.046 Uiso 1 1 calc R U . . .
H40B H 0.7147 0.5492 1.0467 0.046 Uiso 1 1 calc R U . . .
C41 C 0.7915(4) 0.4179(4) 1.0785(4) 0.0339(17) Uani 0.55 1 d . . P A 1
H41A H 0.8370 0.4391 1.0972 0.041 Uiso 0.55 1 calc R U P A 1
H41B H 0.8009 0.3678 1.0612 0.041 Uiso 0.55 1 calc R U P A 1
C41B C 0.7822(5) 0.4520(4) 1.1012(5) 0.0335(19) Uani 0.45 1 d . . P A 2
H41C H 0.8336 0.4610 1.1108 0.040 Uiso 0.45 1 calc R U P A 2
H41D H 0.7537 0.4856 1.1339 0.040 Uiso 0.45 1 calc R U P A 2
C42 C 0.7375(3) 0.4182(3) 1.1451(3) 0.0318(15) Uani 0.55 1 d . . P A 1
H42A H 0.7572 0.3958 1.1939 0.038 Uiso 0.55 1 calc R U P A 1
H42B H 0.7215 0.4678 1.1574 0.038 Uiso 0.55 1 calc R U P A 1
C42B C 0.7635(4) 0.3774(4) 1.1178(5) 0.0319(16) Uani 0.45 1 d . . P A 2
H42C H 0.7797 0.3632 1.1716 0.038 Uiso 0.45 1 calc R U P A 2
H42D H 0.7853 0.3447 1.0782 0.038 Uiso 0.45 1 calc R U P A 2
C43 C 0.6300(3) 0.38700(17) 1.1702(2) 0.0600(13) Uani 1 1 d . . . . .
H43A H 0.6230 0.4393 1.1784 0.072 Uiso 1 1 calc R U . . .
H43B H 0.6464 0.3656 1.2210 0.072 Uiso 1 1 calc R U . . .
C44 C 0.5627(2) 0.35334(18) 1.1448(2) 0.0533(12) Uani 1 1 d . . . . .
H44A H 0.5710 0.3019 1.1326 0.064 Uiso 1 1 calc R U . . .
H44B H 0.5275 0.3562 1.1885 0.064 Uiso 1 1 calc R U . . .
C45 C 0.4713(2) 0.35643(17) 1.0462(2) 0.0488(11) Uani 1 1 d . . . . .
H45A H 0.4336 0.3591 1.0873 0.059 Uiso 1 1 calc R U . . .
H45B H 0.4804 0.3050 1.0344 0.059 Uiso 1 1 calc R U . . .
C46 C 0.44650(19) 0.39431(16) 0.9719(2) 0.0441(9) Uani 1 1 d . . . . .
H46A H 0.4002 0.3741 0.9541 0.053 Uiso 1 1 calc R U . . .
H46B H 0.4399 0.4463 0.9827 0.053 Uiso 1 1 calc R U . . .

loop_
_atom_site_aniso_label
_atom_site_aniso_U_11
_atom_site_aniso_U_22
_atom_site_aniso_U_33
_atom_site_aniso_U_23
_atom_site_aniso_U_13
_atom_site_aniso_U_12
K1 0.0197(3) 0.0126(2) 0.0238(3) -0.0011(2) 0.0007(3) -0.0007(2)
Si1 0.0221(4) 0.0150(4) 0.0318(5) -0.0005(3) -0.0040(4) 0.0038(3)
Si2 0.0191(4) 0.0134(3) 0.0276(4) 0.0024(3) -0.0015(4) -0.0006(3)
O1 0.0239(11) 0.0178(9) 0.0256(10) 0.0028(8) -0.0027(9) 0.0016(8)
O2 0.0260(11) 0.0156(9) 0.0275(11) 0.0004(8) 0.0026(9) -0.0021(8)
O3 0.0195(10) 0.0232(10) 0.0265(10) -0.0032(8) -0.0025(9) -0.0043(8)
O4 0.0303(12) 0.0180(9) 0.0258(11) 0.0018(8) -0.0005(10) -0.0016(9)
O5 0.0344(12) 0.0204(9) 0.0234(10) -0.0022(8) 0.0026(10) -0.0006(9)
O6 0.0275(11) 0.0117(8) 0.0345(12) 0.0019(8) 0.0053(9) 0.0004(8)
C1 0.0256(16) 0.0109(12) 0.0264(15) -0.0005(11) -0.0026(13) 0.0017(11)
C2 0.0228(16) 0.0099(12) 0.0249(15) -0.0021(11) 0.0005(12) 0.0007(11)
C3 0.0212(15) 0.0073(11) 0.0288(16) -0.0017(11) -0.0035(13) 0.0002(11)
C4 0.0193(15) 0.0115(11) 0.0286(16) -0.0010(11) 0.0033(13) -0.0021(12)
C5 0.0228(16) 0.0103(11) 0.0221(14) -0.0017(10) -0.0002(12) -0.0019(11)
C6 0.040(2) 0.0200(14) 0.0379(19) -0.0007(13) -0.0109(16) 0.0066(14)
C7 0.0303(18) 0.0214(14) 0.0393(18) -0.0051(13) -0.0046(15) 0.0072(13)
C8 0.033(2) 0.0272(16) 0.065(3) 0.0028(16) 0.0037(18) 0.0074(15)
C9 0.031(2) 0.064(2) 0.048(2) 0.0254(19) 0.0045(17) 0.0095(18)
C10 0.049(2) 0.0242(15) 0.050(2) 0.0118(15) -0.0199(18) -0.0124(15)
C11 0.050(2) 0.0290(16) 0.0361(18) -0.0001(14) -0.0067(17) 0.0082(15)
C12 0.0344(18) 0.0195(13) 0.0244(15) 0.0072(12) -0.0037(14) -0.0045(13)
C13 0.0304(18) 0.0196(13) 0.0296(16) 0.0013(12) 0.0038(14) -0.0076(13)
C14 0.0251(17) 0.0254(15) 0.0321(17) -0.0058(13) 0.0050(14) 0.0032(13)
C15 0.0212(17) 0.0232(15) 0.0363(18) -0.0051(13) 0.0027(14) 0.0002(13)
C16 0.0214(17) 0.0255(15) 0.0338(17) -0.0062(13) -0.0079(14) -0.0005(13)
C17 0.0339(18) 0.0182(14) 0.0328(17) 0.0013(12) -0.0113(15) -0.0015(13)
C18 0.046(2) 0.0265(16) 0.0243(16) 0.0031(13) -0.0024(15) -0.0066(15)
C19 0.043(2) 0.0261(15) 0.0221(16) -0.0008(12) 0.0036(14) -0.0098(14)
C20 0.038(2) 0.0180(14) 0.0366(18) -0.0014(13) 0.0156(15) 0.0027(14)
C21 0.0267(18) 0.0213(14) 0.0422(19) -0.0009(13) 0.0082(15) 0.0040(13)
C22 0.0248(16) 0.0140(12) 0.0397(18) -0.0017(13) 0.0030(14) 0.0044(12)
C23 0.0263(17) 0.0144(13) 0.0384(18) 0.0031(12) -0.0045(14) 0.0021(12)
K2 0.0245(4) 0.0129(3) 0.0215(3) -0.0015(2) 0.0012(3) 0.0008(3)
Si3 0.0228(4) 0.0143(3) 0.0273(4) 0.0001(3) 0.0041(4) 0.0001(3)
Si4 0.0252(5) 0.0156(4) 0.0284(4) 0.0019(3) 0.0041(4) -0.0014(3)
O7 0.0266(12) 0.0248(11) 0.0487(14) -0.0051(10) 0.0047(11) 0.0056(10)
O8 0.0291(12) 0.0226(10) 0.0291(12) -0.0027(9) -0.0021(9) 0.0045(9)
O9 0.0242(11) 0.0198(9) 0.0278(11) -0.0007(8) 0.0006(9) -0.0046(9)
O10 0.0326(13) 0.0444(13) 0.0449(14) 0.0145(11) -0.0142(11) -0.0100(11)
O11 0.0633(18) 0.098(2) 0.0264(13) 0.0175(14) -0.0118(13) -0.0413(16)
O12 0.0562(16) 0.0246(11) 0.0383(13) 0.0047(10) 0.0224(12) 0.0041(11)
C24 0.0245(16) 0.0098(12) 0.0242(15) -0.0015(11) 0.0016(13) 0.0014(11)
C25 0.0303(18) 0.0113(12) 0.0201(14) -0.0021(10) 0.0001(12) 0.0026(12)
C26 0.0234(16) 0.0108(12) 0.0264(15) -0.0020(11) 0.0018(13) -0.0005(11)
C27 0.0371(19) 0.0123(12) 0.0195(14) -0.0010(11) -0.0006(13) 0.0024(12)
C28 0.0228(16) 0.0147(12) 0.0272(16) -0.0031(12) -0.0053(13) 0.0001(12)
C29 0.039(2) 0.0203(14) 0.068(2) 0.0092(16) 0.0188(18) 0.0025(15)
C30 0.041(2) 0.0236(15) 0.050(2) -0.0032(14) 0.0150(17) -0.0059(14)
C31 0.047(2) 0.049(2) 0.0313(19) 0.0097(16) 0.0014(16) -0.0096(17)
C32 0.0290(19) 0.0280(17) 0.060(2) 0.0076(16) 0.0024(17) -0.0014(15)
C33 0.040(2) 0.0237(15) 0.041(2) 0.0020(14) 0.0158(16) -0.0027(14)
C34 0.0349(19) 0.0195(14) 0.0308(17) -0.0025(12) -0.0009(15) -0.0075(13)
C35 0.0233(18) 0.0279(16) 0.061(2) -0.0061(16) -0.0113(17) 0.0007(14)
C36 0.0344(19) 0.0320(17) 0.0372(19) -0.0087(14) -0.0114(16) 0.0019(15)
C37 0.0320(18) 0.0254(15) 0.0290(17) 0.0075(13) -0.0007(14) 0.0065(13)
C38 0.0323(18) 0.0194(14) 0.0329(18) 0.0109(12) 0.0045(14) 0.0022(13)
C39 0.0284(18) 0.0174(14) 0.049(2) -0.0053(14) -0.0040(15) -0.0060(13)
C40 0.0283(19) 0.048(2) 0.040(2) -0.0207(16) -0.0026(15) 0.0043(16)
C41 0.035(4) 0.024(4) 0.043(4) -0.014(3) -0.013(3) 0.007(3)
C41B 0.039(5) 0.033(5) 0.028(5) 0.006(4) -0.005(4) -0.002(4)
C42 0.045(4) 0.019(3) 0.031(3) -0.008(3) -0.020(3) 0.020(3)
C42B 0.033(4) 0.032(4) 0.030(4) 0.003(4) -0.017(3) 0.000(4)
C43 0.138(4) 0.0203(16) 0.0217(18) 0.0033(14) -0.004(2) 0.011(2)
C44 0.089(3) 0.0271(17) 0.044(2) 0.0155(16) 0.039(2) 0.021(2)
C45 0.055(3) 0.0249(16) 0.067(3) -0.0015(18) 0.038(2) -0.0019(17)
C46 0.0286(19) 0.0294(16) 0.074(3) -0.0100(17) 0.0217(19) 0.0025(15)

loop_
_atom_type_symbol
_atom_type_description
_atom_type_scat_dispersion_real
_atom_type_scat_dispersion_imag
_atom_type_scat_source
C C 0.0033 0.0016 'International Tables Vol C Tables 4.2.6.8 and 6.1.1.4'
H H 0.0000 0.0000 'International Tables Vol C Tables 4.2.6.8 and 6.1.1.4'
O O 0.0106 0.0060 'International Tables Vol C Tables 4.2.6.8 and 6.1.1.4'
Si Si 0.0817 0.0704 'International Tables Vol C Tables 4.2.6.8 and 6.1.1.4'
K K 0.2009 0.2494 'International Tables Vol C Tables 4.2.6.8 and 6.1.1.4'

loop_
_geom_angle_atom_site_label_1
_geom_angle_atom_site_label_2
_geom_angle_atom_site_label_3
_geom_angle
_geom_angle_site_symmetry_1
_geom_angle_site_symmetry_3
_geom_angle_publ_flag
Cnt1 K1 O1 141.6 . . ?
Cnt1 K1 O2 107.0 . . ?
Cnt1 K1 O3 107.9 . . ?
Cnt1 K1 O4 113.4 . . ?
Cnt1 K1 O5 101.3 . . ?
Cnt1 K1 O6 108.0 . . ?
O3 K1 O2 60.23(6) . . ?
O3 K1 O6 144.13(6) . . ?
O2 K1 O6 108.15(6) . . ?
O3 K1 O5 113.78(6) . . ?
O2 K1 O5 151.46(5) . . ?
O6 K1 O5 58.69(6) . . ?
O3 K1 O1 93.30(6) . . ?
O2 K1 O1 56.40(5) . . ?
O6 K1 O1 57.10(5) . . ?
O5 K1 O1 98.53(5) . . ?
O3 K1 O4 57.74(6) . . ?
O2 K1 O4 113.06(6) . . ?
O6 K1 O4 107.09(6) . . ?
O5 K1 O4 56.23(6) . . ?
O1 K1 O4 104.98(5) . . ?
O3 K1 C4 129.04(7) . . ?
O2 K1 C4 122.98(7) . . ?
O6 K1 C4 86.45(6) . . ?
O5 K1 C4 83.39(7) . . ?
O1 K1 C4 133.02(7) . . ?
O4 K1 C4 114.20(7) . . ?
O3 K1 C3 121.26(7) . . ?
O2 K1 C3 96.15(7) . . ?
O6 K1 C3 92.53(6) . . ?
O5 K1 C3 108.95(7) . . ?
O1 K1 C3 118.25(6) . . ?
O4 K1 C3 136.41(6) . . ?
C4 K1 C3 26.97(7) . . ?
O3 K1 C5 105.60(6) . . ?
O2 K1 C5 125.93(6) . . ?
O6 K1 C5 107.65(6) . . ?
O5 K1 C5 82.46(6) . . ?
O1 K1 C5 158.96(6) . . ?
O4 K1 C5 93.11(6) . . ?
C4 K1 C5 25.97(7) . . ?
C3 K1 C5 43.40(7) . . ?
O3 K1 C2 95.33(7) . . ?
O2 K1 C2 85.48(6) . . ?
O6 K1 C2 118.54(6) . . ?
O5 K1 C2 122.97(6) . . ?
O1 K1 C2 128.84(6) . . ?
O4 K1 C2 122.04(6) . . ?
C4 K1 C2 42.38(7) . . ?
C3 K1 C2 26.12(7) . . ?
C5 K1 C2 41.65(7) . . ?
O3 K1 C1 86.75(7) . . ?
O2 K1 C1 101.82(6) . . ?
O6 K1 C1 128.94(6) . . ?
O5 K1 C1 105.73(6) . . ?
O1 K1 C1 153.46(6) . . ?
O4 K1 C1 97.46(6) . . ?
C4 K1 C1 42.50(7) . . ?
C3 K1 C1 43.19(7) . . ?
C5 K1 C1 25.43(7) . . ?
C2 K1 C1 25.37(7) . . ?
C1 Si1 C8 112.82(13) . . ?
C1 Si1 C6 110.65(14) . . ?
C8 Si1 C6 108.31(16) . . ?
C1 Si1 C7 111.77(13) . . ?
C8 Si1 C7 104.93(15) . . ?
C6 Si1 C7 108.07(13) . . ?
C3 Si2 C9 109.28(14) . . ?
C3 Si2 C11 112.24(13) . . ?
C9 Si2 C11 108.74(17) . . ?
C3 Si2 C10 112.99(13) . . ?
C9 Si2 C10 107.92(16) . . ?
C11 Si2 C10 105.48(15) . . ?
C12 O1 C23 112.1(2) . . ?
C12 O1 K1 115.48(14) . . ?
C23 O1 K1 116.11(15) . . ?
C13 O2 C14 113.0(2) . . ?
C13 O2 K1 120.00(15) . . ?
C14 O2 K1 106.44(15) . . ?
C15 O3 C16 112.2(2) . . ?
C15 O3 K1 121.14(16) . . ?
C16 O3 K1 122.78(16) . . ?
C17 O4 C18 111.1(2) . . ?
C17 O4 K1 105.57(15) . . ?
C18 O4 K1 106.08(16) . . ?
C20 O5 C19 113.5(2) . . ?
C20 O5 K1 120.24(16) . . ?
C19 O5 K1 122.48(16) . . ?
C21 O6 C22 113.8(2) . . ?
C21 O6 K1 109.56(15) . . ?
C22 O6 K1 111.09(15) . . ?
C5 C1 C2 105.2(2) . . ?
C5 C1 Si1 126.1(2) . . ?
C2 C1 Si1 128.1(2) . . ?
C5 C1 K1 72.64(13) . . ?
C2 C1 K1 74.07(13) . . ?
Si1 C1 K1 124.91(12) . . ?
C3 C2 C1 111.1(2) . . ?
C3 C2 K1 72.48(14) . . ?
C1 C2 K1 80.56(14) . . ?
C2 C3 C4 104.8(2) . . ?
C2 C3 Si2 128.0(2) . . ?
C4 C3 Si2 127.2(2) . . ?
C2 C3 K1 81.40(15) . . ?
C4 C3 K1 74.98(14) . . ?
Si2 C3 K1 108.01(10) . . ?
C5 C4 C3 109.5(2) . . ?
C5 C4 K1 81.71(15) . . ?
C3 C4 K1 78.05(15) . . ?
C4 C5 C1 109.4(2) . . ?
C4 C5 K1 72.33(14) . . ?
C1 C5 K1 81.94(14) . . ?
O1 C12 C13 108.7(2) . . ?
O2 C13 C12 108.3(2) . . ?
O2 C14 C15 113.1(2) . . ?
O2 C14 K1 50.76(12) . . ?
C15 C14 K1 85.19(16) . . ?
O3 C15 C14 107.7(2) . . ?
O3 C16 C17 108.0(2) . . ?
O4 C17 C16 109.3(2) . . ?
O4 C18 C19 108.7(2) . . ?
O5 C19 C18 108.5(2) . . ?
O5 C20 C21 108.9(2) . . ?
O6 C21 C20 113.9(2) . . ?
O6 C22 C23 108.2(2) . . ?
O1 C23 C22 107.3(2) . . ?
Cnt2 K2 O7 107.1 . . ?
Cnt2 K2 O8 103.7 . . ?
Cnt2 K2 O9 138.6 . . ?
Cnt2 K2 O10 109.8 . . ?
Cnt2 K2 O11 98.8 . . ?
Cnt2 K2 O12 117.0 . . ?
O11 K2 O7 115.95(8) . . ?
O11 K2 O8 157.39(8) . . ?
O7 K2 O8 59.24(6) . . ?
O11 K2 O10 57.72(7) . . ?
O7 K2 O10 143.08(6) . . ?
O8 K2 O10 111.21(6) . . ?
O11 K2 O9 102.87(7) . . ?
O7 K2 O9 94.44(6) . . ?
O8 K2 O9 57.90(5) . . ?
O10 K2 O9 57.12(6) . . ?
O11 K2 O12 57.67(8) . . ?
O7 K2 O12 58.32(7) . . ?
O8 K2 O12 112.29(6) . . ?
O10 K2 O12 103.00(7) . . ?
O9 K2 O12 104.37(6) . . ?
O11 K2 C24 110.65(9) . . ?
O7 K2 C24 116.28(7) . . ?
O8 K2 C24 89.70(7) . . ?
O10 K2 C24 98.22(7) . . ?
O9 K2 C24 114.98(7) . . ?
O12 K2 C24 140.65(6) . . ?
O11 K2 C28 83.80(9) . . ?
O7 K2 C28 129.89(7) . . ?
O8 K2 C28 116.76(7) . . ?
O10 K2 C28 86.91(7) . . ?
O9 K2 C28 127.25(7) . . ?
O12 K2 C28 121.81(7) . . ?
C24 K2 C28 27.08(7) . . ?
O11 K2 C25 120.18(8) . . ?
O7 K2 C25 91.00(7) . . ?
O8 K2 C25 82.43(6) . . ?
O10 K2 C25 124.55(7) . . ?
O9 K2 C25 128.53(7) . . ?
O12 K2 C25 121.46(7) . . ?
C24 K2 C25 26.44(7) . . ?
C28 K2 C25 42.98(7) . . ?
O11 K2 C27 78.09(8) . . ?
O7 K2 C27 109.47(7) . . ?
O8 K2 C27 124.50(6) . . ?
O10 K2 C27 104.53(7) . . ?
O9 K2 C27 153.11(7) . . ?
O12 K2 C27 98.75(7) . . ?
C24 K2 C27 43.39(7) . . ?
C28 K2 C27 25.92(7) . . ?
C25 K2 C27 42.13(7) . . ?
O11 K2 C26 99.64(8) . . ?
O7 K2 C26 87.28(7) . . ?
O8 K2 C26 102.07(6) . . ?
O10 K2 C26 128.89(7) . . ?
O9 K2 C26 153.97(6) . . ?
O12 K2 C26 98.61(6) . . ?
C24 K2 C26 43.29(7) . . ?
C28 K2 C26 42.86(7) . . ?
C25 K2 C26 25.46(7) . . ?
C27 K2 C26 25.84(7) . . ?
C24 Si3 C29 109.60(13) . . ?
C24 Si3 C30 112.17(13) . . ?
C29 Si3 C30 106.46(15) . . ?
C24 Si3 C31 110.25(14) . . ?
C29 Si3 C31 110.24(16) . . ?
C30 Si3 C31 108.05(15) . . ?
C26 Si4 C32 112.56(13) . . ?
C26 Si4 C33 109.32(14) . . ?
C32 Si4 C33 110.63(15) . . ?
C26 Si4 C34 113.26(13) . . ?
C32 Si4 C34 104.78(15) . . ?
C33 Si4 C34 106.04(13) . . ?
C46 O7 C35 112.3(2) . . ?
C46 O7 K2 121.5(2) . . ?
C35 O7 K2 121.42(18) . . ?
C37 O8 C36 113.5(2) . . ?
C37 O8 K2 116.03(16) . . ?
C36 O8 K2 107.87(17) . . ?
C38 O9 C39 111.2(2) . . ?
C38 O9 K2 115.37(14) . . ?
C39 O9 K2 117.34(15) . . ?
C40 O10 C41 125.6(3) . . ?
C40 O10 C41B 97.1(4) . . ?
C40 O10 K2 115.55(17) . . ?
C41 O10 K2 106.4(3) . . ?
C41B O10 K2 119.3(3) . . ?
C43 O11 C42 98.4(3) . . ?
C43 O11 C42B 129.1(4) . . ?
C43 O11 K2 122.6(2) . . ?
C42 O11 K2 122.7(3) . . ?
C42B O11 K2 106.9(3) . . ?
C45 O12 C44 112.7(3) . . ?
C45 O12 K2 107.62(18) . . ?
C44 O12 K2 106.87(19) . . ?
C25 C24 C28 105.9(2) . . ?
C25 C24 Si3 127.3(2) . . ?
C28 C24 Si3 126.8(2) . . ?
C25 C24 K2 80.88(15) . . ?
C28 C24 K2 76.48(15) . . ?
Si3 C24 K2 110.86(10) . . ?
C26 C25 C24 110.7(2) . . ?
C26 C25 K2 81.49(15) . . ?
C24 C25 K2 72.68(14) . . ?
C25 C26 C27 105.3(2) . . ?
C25 C26 Si4 128.1(2) . . ?
C27 C26 Si4 126.0(2) . . ?
C25 C26 K2 73.04(13) . . ?
C27 C26 K2 73.40(13) . . ?
Si4 C26 K2 125.37(12) . . ?
C28 C27 C26 109.2(2) . . ?
C28 C27 K2 72.39(14) . . ?
C26 C27 K2 80.76(14) . . ?
C27 C28 C24 108.9(2) . . ?
C27 C28 K2 81.69(16) . . ?
C24 C28 K2 76.44(15) . . ?
O7 C35 C36 108.5(2) . . ?
O8 C36 C35 113.2(2) . . ?
O8 C37 C38 108.6(2) . . ?
O9 C38 C37 109.5(2) . . ?
O9 C39 C40 108.9(2) . . ?
O10 C40 C39 108.8(2) . . ?
O10 C41 C42 108.7(5) . . ?
C42B C41B O10 102.3(6) . . ?
O11 C42 C41 102.2(4) . . ?
C41B C42B O11 104.5(6) . . ?
O11 C43 C44 108.1(3) . . ?
O12 C44 C43 110.5(3) . . ?
O12 C45 C46 110.1(3) . . ?
O7 C46 C45 108.6(3) . . ?

loop_
_geom_bond_atom_site_label_1
_geom_bond_atom_site_label_2
_geom_bond_distance
_geom_bond_site_symmetry_2
_geom_bond_publ_flag
K1 Cnt1 2.904 . ?
K1 O3 2.792(2) . ?
K1 O2 2.857(2) . ?
K1 O6 2.8574(19) . ?
K1 O5 2.889(2) . ?
K1 O1 3.0122(18) . ?
K1 O4 3.031(2) . ?
K1 C4 3.034(3) . ?
K1 C3 3.073(3) . ?
K1 C5 3.151(3) . ?
K1 C2 3.186(2) . ?
K1 C1 3.269(2) . ?
Si1 C1 1.848(3) . ?
Si1 C8 1.868(3) . ?
Si1 C6 1.880(3) . ?
Si1 C7 1.883(3) . ?
Si2 C3 1.855(3) . ?
Si2 C9 1.862(3) . ?
Si2 C11 1.870(3) . ?
Si2 C10 1.874(3) . ?
O1 C12 1.425(3) . ?
O1 C23 1.432(3) . ?
O2 C13 1.428(3) . ?
O2 C14 1.429(3) . ?
O3 C15 1.422(3) . ?
O3 C16 1.431(3) . ?
O4 C17 1.414(4) . ?
O4 C18 1.430(3) . ?
O5 C20 1.422(3) . ?
O5 C19 1.432(3) . ?
O6 C21 1.416(3) . ?
O6 C22 1.438(3) . ?
C1 C5 1.417(4) . ?
C1 C2 1.420(4) . ?
C2 C3 1.419(4) . ?
C3 C4 1.425(4) . ?
C4 C5 1.394(4) . ?
C12 C13 1.489(4) . ?
C14 C15 1.521(4) . ?
C16 C17 1.499(4) . ?
C18 C19 1.492(4) . ?
C20 C21 1.506(4) . ?
C22 C23 1.487(4) . ?
K2 Cnt2 2.884 . ?
K2 O11 2.810(2) . ?
K2 O7 2.820(2) . ?
K2 O8 2.868(2) . ?
K2 O10 2.903(2) . ?
K2 O9 2.9549(19) . ?
K2 O12 2.981(2) . ?
K2 C24 3.038(3) . ?
K2 C28 3.039(3) . ?
K2 C25 3.142(2) . ?
K2 C27 3.154(3) . ?
K2 C26 3.249(2) . ?
Si3 C24 1.826(3) . ?
Si3 C29 1.870(3) . ?
Si3 C30 1.872(3) . ?
Si3 C31 1.881(3) . ?
Si4 C26 1.835(3) . ?
Si4 C32 1.876(3) . ?
Si4 C33 1.876(3) . ?
Si4 C34 1.890(3) . ?
O7 C46 1.416(4) . ?
O7 C35 1.417(4) . ?
O8 C37 1.426(3) . ?
O8 C36 1.427(3) . ?
O9 C38 1.419(3) . ?
O9 C39 1.443(3) . ?
O10 C40 1.422(4) . ?
O10 C41 1.429(7) . ?
O10 C41B 1.517(8) . ?
O11 C43 1.374(5) . ?
O11 C42 1.452(6) . ?
O11 C42B 1.570(8) . ?
O12 C45 1.421(4) . ?
O12 C44 1.438(4) . ?
C24 C25 1.417(4) . ?
C24 C28 1.423(4) . ?
C25 C26 1.412(4) . ?
C26 C27 1.435(4) . ?
C27 C28 1.393(4) . ?
C35 C36 1.499(4) . ?
C37 C38 1.493(4) . ?
C39 C40 1.486(4) . ?
C41 C42 1.510(9) . ?
C41B C42B 1.455(10) . ?
C43 C44 1.470(6) . ?
C45 C46 1.506(5) . ?
